data_4349634
loop_
_publ_author_name
'Tu, Hao-Ran'
'Sun, Wen-Bin'
'Li, Hong-Feng'
'Chen, Peng'
'Tian, Yong-Mei'
'Zhang, Wan-Ying'
'Zhang, Yi-Quan'
'Yan, Peng-Fei'

_publ_section_title
;
 Complementation and joint contribution of appropriate intramolecular
 coupling and local ion symmetry to improve magnetic relaxation in a
 series of dinuclear Dy2 single-molecule magnets
;
_journal_issue 3
_journal_name_full 'Inorganic Chemistry Frontiers'
_journal_page_first 499
_journal_paper_doi 10.1039/C6QI00508J
_journal_volume 4
_journal_year 2017
_chemical_formula_moiety 'C72 H50 Dy2 F12 O14'
_chemical_formula_sum 'C72 H50 Dy2 F12 O14'
_chemical_formula_weight 1692.17
_space_group_crystal_system monoclinic
_space_group_IT_number 15
_space_group_name_Hall '-C 2yc'
_space_group_name_H-M_alt 'C 1 2/c 1'
_symmetry_Int_Tables_number 15
_audit_creation_date 2015-04-25
_audit_creation_method
;
Olex2 1.2
(compiled 2015.01.26 svn.r3150 for OlexSys, GUI svn.r4998)
;
_audit_update_record
;
2015-07-09 deposited with the CCDC.
2016-12-28 downloaded from the CCDC.
;
_cell_angle_alpha 90
_cell_angle_beta 105.255(3)
_cell_angle_gamma 90
_cell_formula_units_Z 4
_cell_length_a 26.2297(6)
_cell_length_b 14.2596(3)
_cell_length_c 18.5801(5)
_cell_measurement_reflns_used 6177
_cell_measurement_theta_max 30.0775
_cell_measurement_theta_min 2.9633
_cell_volume 6704.6(3)
_computing_cell_refinement
;
CrysAlisPro, Agilent Technologies,
Version 1.171.35.21 (release 20-01-2012 CrysAlis171 .NET)
(compiled Jan 23 2012,18:06:46)
;
_computing_data_collection
;
CrysAlisPro, Agilent Technologies,
Version 1.171.35.21 (release 20-01-2012 CrysAlis171 .NET)
(compiled Jan 23 2012,18:06:46)
;
_computing_data_reduction
;
CrysAlisPro, Agilent Technologies,
Version 1.171.35.21 (release 20-01-2012 CrysAlis171 .NET)
(compiled Jan 23 2012,18:06:46)
;
_computing_molecular_graphics 'Olex2 (Dolomanov et al., 2009)'
_computing_publication_material 'Olex2 (Dolomanov et al., 2009)'
_computing_structure_refinement 'olex2.refine (Bourhis et al., 2015)'
_diffrn_detector_area_resol_mean 16.1954
_diffrn_measured_fraction_theta_full 0.9985
_diffrn_measured_fraction_theta_max 0.8686
_diffrn_measurement_details
;
#__ type_ start__ end____ width___ exp.time_
  1 omega   39.00   94.00   1.0000   35.0000
omega____ theta____ kappa____ phi______ frames
    -       20.2277  178.0000 -150.0000 55

#__ type_ start__ end____ width___ exp.time_
  2 omega  -75.00  -39.00   1.0000   35.0000
omega____ theta____ kappa____ phi______ frames
    -      -21.3215 -178.0000  -60.0000 36

#__ type_ start__ end____ width___ exp.time_
  3 omega  -68.00   -2.00   1.0000   35.0000
omega____ theta____ kappa____ phi______ frames
    -      -21.3215  -57.0000 -150.0000 66

#__ type_ start__ end____ width___ exp.time_
  4 omega  -40.00   49.00   1.0000   35.0000
omega____ theta____ kappa____ phi______ frames
    -      -21.3215   77.0000  -30.0000 89
;
_diffrn_measurement_device_type 'Xcalibur, Eos'
_diffrn_measurement_method '\w scans'
_diffrn_orient_matrix_UB_11 0.0175081000
_diffrn_orient_matrix_UB_12 -0.0332962000
_diffrn_orient_matrix_UB_13 -0.0088300000
_diffrn_orient_matrix_UB_21 -0.0076191000
_diffrn_orient_matrix_UB_22 0.0147306000
_diffrn_orient_matrix_UB_23 -0.0377937000
_diffrn_orient_matrix_UB_31 0.0205117000
_diffrn_orient_matrix_UB_32 0.0339014000
_diffrn_orient_matrix_UB_33 0.0077480000
_diffrn_radiation_monochromator graphite
_diffrn_radiation_type 'Mo K\a'
_diffrn_radiation_wavelength 0.71073
_diffrn_reflns_av_R_equivalents 0.0248
_diffrn_reflns_av_unetI/netI 0.0415
_diffrn_reflns_limit_h_max 36
_diffrn_reflns_limit_h_min -30
_diffrn_reflns_limit_k_max 19
_diffrn_reflns_limit_k_min -19
_diffrn_reflns_limit_l_max 17
_diffrn_reflns_limit_l_min -26
_diffrn_reflns_number 17704
_diffrn_reflns_theta_full 26.0000
_diffrn_reflns_theta_max 30.14
_diffrn_reflns_theta_min 2.97
_diffrn_source 'Enhance (Mo) X-ray Source'
_exptl_absorpt_coefficient_mu 2.311
_exptl_absorpt_correction_T_max 1.00000
_exptl_absorpt_correction_T_min 0.93862
_exptl_absorpt_correction_type multi-scan
_exptl_absorpt_process_details
;
CrysAlisPro, Agilent Technologies,
Version 1.171.35.21 (release 20-01-2012 CrysAlis171 .NET)
(compiled Jan 23 2012,18:06:46)
Empirical absorption correction using spherical harmonics,
 implemented in SCALE3 ABSPACK scaling algorithm.
;
_exptl_crystal_density_diffrn 1.6763
_exptl_crystal_F_000 3337.4000
_refine_diff_density_max 1.6235
_refine_diff_density_min -1.0567
_refine_diff_density_rms 0.1722
_refine_ls_d_res_high 0.7076
_refine_ls_d_res_low 6.8602
_refine_ls_goodness_of_fit_ref 1.0854
_refine_ls_hydrogen_treatment constr
_refine_ls_matrix_type full
_refine_ls_number_constraints 47
_refine_ls_number_parameters 439
_refine_ls_number_reflns 8606
_refine_ls_number_restraints 49
_refine_ls_restrained_S_all 1.0821
_refine_ls_R_factor_all 0.0869
_refine_ls_R_factor_gt 0.0577
_refine_ls_shift/su_max 0.0266
_refine_ls_shift/su_mean 0.0011
_refine_ls_structure_factor_coef Fsqd
_refine_ls_weighting_details 'w=1/[\s^2^(Fo^2^)+(0.0805P)^2^+21.3588P] where P=(Fo^2^+2Fc^2^)/3'
_refine_ls_weighting_scheme calc
_refine_ls_wR_factor_gt 0.1460
_refine_ls_wR_factor_ref 0.1721
_reflns_Friedel_coverage 0.0
_reflns_limit_h_max 33
_reflns_limit_h_min -36
_reflns_limit_k_max 19
_reflns_limit_k_min 0
_reflns_limit_l_max 26
_reflns_limit_l_min 0
_reflns_number_gt 6033
_reflns_number_total 8606
_reflns_threshold_expression I>=2u(I)
_cod_data_source_file c6qi00508j2.cif
_cod_data_source_block 1
_cod_database_code 4349634
_reflns_odcompleteness_completeness 99.81
_reflns_odcompleteness_iscentric 1
_reflns_odcompleteness_theta 27.50
_olex2_refinement_description
;
1. Fixed Uiso
 At 1.2 times of:
  All C(H) groups
 At 1.5 times of:
  All C(H,H,H) groups
2. Restrained distances
 C27-C28
 1.35 with sigma of 0.01
 C28-C29
 1.35 with sigma of 0.01
 C29-C30
 1.35 with sigma of 0.01
 C30-C31
 1.35 with sigma of 0.01
 C31-C32
 1.35 with sigma of 0.01
 C32-C33
 1.35 with sigma of 0.01
 C33-C34
 1.35 with sigma of 0.01
 C34-C35
 1.35 with sigma of 0.01
 C35-C36
 1.35 with sigma of 0.01
 C27-C36
 1.35 with sigma of 0.01
3. Rigid bond restraints
 C30, C31, C32, C33, C34, C35
 with sigma for 1-2 distances of 0.01 and sigma for 1-3 distances of 0.01
4. Uiso/Uaniso restraints and constraints
C30 \\sim C31 \\sim C32 \\sim C33 \\sim C34 \\sim C35: within 1.7A with sigma
of 0.04 and sigma for terminal atoms of 0.08
5.a :
 C29(C30,C31,C32,C33,C34)
5.b Me refined with riding coordinates:
 C1(H1a,H1b,H1c), C8(H8a,H8b,H8c)
5.c Aromatic/amide H refined with riding coordinates:
 C3(H3), C4(H4), C5(H5), C11(H11), C14(H14), C16(H16), C17(H17), C18(H18),
 C19(H19), C21(H21), C22(H22), C25(H25), C28(H28), C30(H30), C31(H31), C32(H32),
  C33(H33), C35(H35), C36(H36)
;
_olex2_submission_special_instructions 'No special instructions were received'

loop_
_space_group_symop_id
_space_group_symop_operation_xyz
1 x,y,z
2 -x,y,-z+1/2
3 -x,-y,-z
4 x,-y,z-1/2
5 x+1/2,y+1/2,z
6 -x+1/2,y+1/2,-z+1/2
7 -x+1/2,-y+1/2,-z
8 x+1/2,-y+1/2,z-1/2

loop_
_atom_site_label
_atom_site_type_symbol
_atom_site_fract_x
_atom_site_fract_y
_atom_site_fract_z
_atom_site_U_iso_or_equiv
_atom_site_adp_type
_atom_site_occupancy
_atom_site_refinement_flags_posn
_atom_site_refinement_flags_adp
Dy1 Dy 0.478503(10) 0.62446(2) 0.468814(16) 0.05148(12) Uani 1.000000 . .
O1 O 0.47273(18) 0.2918(3) 0.4084(3) 0.0661(12) Uani 1.000000 . .
O2 O 0.48967(15) 0.4719(3) 0.4330(2) 0.0511(9) Uani 1.000000 . .
O3 O 0.4622(2) 0.6010(4) 0.3267(3) 0.0753(14) Uani 1.000000 . .
O4 O 0.42081(18) 0.7052(3) 0.5218(3) 0.0689(13) Uani 1.000000 . .
O5 O 0.39235(18) 0.5757(4) 0.4129(3) 0.0720(13) Uani 1.000000 . .
O6 O 0.56380(17) 0.6344(3) 0.4550(3) 0.0607(11) Uani 1.000000 . .
O7 O 0.4877(2) 0.7727(4) 0.4257(3) 0.0779(14) Uani 1.000000 . .
F4 F 0.3090(4) 0.8254(7) 0.5227(6) 0.207(5) Uani 1.000000 . .
F6 F 0.3795(5) 0.8602(11) 0.5576(14) 0.395(15) Uani 1.000000 . .
F5 F 0.3578(9) 0.7804(10) 0.6095(5) 0.415(16) Uani 1.000000 . .
C1 C 0.4783(3) 0.1934(5) 0.3953(5) 0.089(3) Uani 1.000000 . .
H1a H 0.4888(3) 0.1611(5) 0.4422(5) 0.133(4) Uiso 1.000000 R .
H1b H 0.4451(3) 0.1689(5) 0.3664(5) 0.133(4) Uiso 1.000000 R .
H1c H 0.5047(3) 0.1847(5) 0.3686(5) 0.133(4) Uiso 1.000000 R .
C2 C 0.4578(3) 0.3500(6) 0.3471(4) 0.0673(19) Uani 1.000000 . .
C3 C 0.4353(3) 0.3203(7) 0.2730(5) 0.085(3) Uani 1.000000 . .
H3 H 0.4291(3) 0.2570(7) 0.2622(5) 0.102(3) Uiso 1.000000 R .
C4 C 0.4228(4) 0.3862(8) 0.2172(5) 0.101(3) Uani 1.000000 . .
H4 H 0.4084(4) 0.3669(8) 0.1683(5) 0.122(4) Uiso 1.000000 R .
C5 C 0.4311(4) 0.4800(8) 0.2324(4) 0.090(3) Uani 1.000000 . .
H5 H 0.4222(4) 0.5239(8) 0.1941(4) 0.108(3) Uiso 1.000000 R .
C6 C 0.4528(3) 0.5082(6) 0.3048(4) 0.0685(19) Uani 1.000000 . .
C7 C 0.4673(2) 0.4435(5) 0.3627(4) 0.0575(16) Uani 1.000000 . .
C8 C 0.4362(5) 0.6697(8) 0.2736(6) 0.120(4) Uani 1.000000 . .
H8a H 0.4452(5) 0.7312(8) 0.2938(6) 0.179(6) Uiso 1.000000 R .
H8b H 0.4472(5) 0.6629(8) 0.2286(6) 0.179(6) Uiso 1.000000 R .
H8c H 0.3986(5) 0.6609(8) 0.2628(6) 0.179(6) Uiso 1.000000 R .
C9 C 0.5112(8) 0.9172(9) 0.3896(11) 0.139(6) Uani 1.000000 . .
C10 C 0.5272(4) 0.8182(5) 0.4144(5) 0.075(2) Uani 1.000000 . .
C11 C 0.5765(4) 0.7866(5) 0.4180(5) 0.082(2) Uani 1.000000 . .
H11 H 0.6010(4) 0.8288(5) 0.4085(5) 0.098(3) Uiso 1.000000 R .
C12 C 0.5925(3) 0.6941(5) 0.4353(4) 0.0621(16) Uani 1.000000 . .
C13 C 0.6460(3) 0.6602(5) 0.4317(4) 0.0630(17) Uani 1.000000 . .
C14 C 0.6818(3) 0.7196(6) 0.4123(4) 0.073(2) Uani 1.000000 . .
H14 H 0.6727(3) 0.7819(6) 0.4007(4) 0.088(2) Uiso 1.000000 R .
C15 C 0.7313(3) 0.6868(6) 0.4100(5) 0.076(2) Uani 1.000000 . .
C16 C 0.7702(4) 0.7482(9) 0.3932(7) 0.116(4) Uani 1.000000 . .
H16 H 0.7631(4) 0.8116(9) 0.3839(7) 0.139(4) Uiso 1.000000 R .
C17 C 0.8183(4) 0.7107(11) 0.3915(7) 0.122(4) Uani 1.000000 . .
H17 H 0.8440(4) 0.7501(11) 0.3817(7) 0.147(5) Uiso 1.000000 R .
C18 C 0.8294(4) 0.6186(10) 0.4035(8) 0.119(4) Uani 1.000000 . .
H18 H 0.8612(4) 0.5950(10) 0.3978(8) 0.142(5) Uiso 1.000000 R .
C19 C 0.7959(4) 0.5621(9) 0.4229(6) 0.112(3) Uani 1.000000 . .
H19 H 0.8058(4) 0.5006(9) 0.4361(6) 0.134(4) Uiso 1.000000 R .
C20 C 0.7446(3) 0.5934(7) 0.4241(5) 0.085(2) Uani 1.000000 . .
C21 C 0.7077(4) 0.5340(7) 0.4430(6) 0.106(3) Uani 1.000000 . .
H21 H 0.7162(4) 0.4713(7) 0.4532(6) 0.127(4) Uiso 1.000000 R .
C22 C 0.6591(3) 0.5667(6) 0.4466(5) 0.083(2) Uani 1.000000 . .
H22 H 0.6350(3) 0.5261(6) 0.4591(5) 0.099(3) Uiso 1.000000 R .
C23 C 0.3533(4) 0.7932(8) 0.5468(6) 0.100(3) Uani 1.000000 . .
C24 C 0.3716(3) 0.7161(5) 0.5053(4) 0.0662(18) Uani 1.000000 . .
C25 C 0.3338(3) 0.6670(6) 0.4549(5) 0.081(2) Uani 1.000000 . .
H25 H 0.2984(3) 0.6813(6) 0.4502(5) 0.098(3) Uiso 1.000000 R .
C26 C 0.3458(3) 0.5966(6) 0.4102(4) 0.0696(19) Uani 1.000000 . .
C27 C 0.3032(3) 0.5404(7) 0.3572(5) 0.093(3) Uani 1.000000 D .
C28 C 0.2501(3) 0.5460(9) 0.3506(7) 0.143(5) Uani 1.000000 D .
H28 H 0.2376(3) 0.5864(9) 0.3815(7) 0.172(6) Uiso 1.000000 R .
C29 C 0.2139(3) 0.4909(7) 0.2975(5) 0.148(6) Uani 1.000000 D .
C30 C 0.1614(4) 0.4978(10) 0.2935(8) 0.272(10) Uani 1.000000 DG U
H30 H 0.1499(4) 0.5393(10) 0.3245(8) 0.327(12) Uiso 1.000000 R .
C31 C 0.1258(4) 0.4438(11) 0.2441(9) 0.304(9) Uani 1.000000 DG U
H31 H 0.0899(4) 0.4485(11) 0.2414(9) 0.365(11) Uiso 1.000000 R .
C32 C 0.1426(5) 0.3829(9) 0.1988(7) 0.228(7) Uani 1.000000 DG U
H32 H 0.1183(5) 0.3460(9) 0.1651(7) 0.273(9) Uiso 1.000000 R .
C33 C 0.1951(5) 0.3759(7) 0.2028(6) 0.196(6) Uani 1.000000 DG U
H33 H 0.2066(5) 0.3344(7) 0.1718(6) 0.235(7) Uiso 1.000000 R .
C34 C 0.2307(3) 0.4299(8) 0.2521(6) 0.179(6) Uani 1.000000 DG U
C35 C 0.2825(4) 0.4208(10) 0.2600(7) 0.170(6) Uani 1.000000 D U
H35 H 0.2952(4) 0.3776(10) 0.2316(7) 0.204(7) Uiso 1.000000 R .
C36 C 0.3167(4) 0.4766(7) 0.3112(5) 0.109(3) Uani 1.000000 D .
H36 H 0.3525(4) 0.4700(7) 0.3146(5) 0.131(4) Uiso 1.000000 R .
F1 F 0.4783(4) 0.9552(5) 0.4182(6) 0.182(4) Uani 1.000000 . .
F2 F 0.4959(9) 0.9296(9) 0.3264(7) 0.314(12) Uani 1.000000 . .
F3 F 0.5515(5) 0.9712(6) 0.4041(14) 0.346(12) Uani 1.000000 . .

loop_
_atom_site_aniso_label
_atom_site_aniso_U_11
_atom_site_aniso_U_22
_atom_site_aniso_U_33
_atom_site_aniso_U_12
_atom_site_aniso_U_13
_atom_site_aniso_U_23
Dy1 0.04278(16) 0.05220(19) 0.05860(19) 0.00354(12) 0.01182(12) -0.00824(13)
O1 0.060(3) 0.059(3) 0.075(3) 0.001(2) 0.010(2) -0.026(2)
O2 0.048(2) 0.055(2) 0.049(2) 0.0031(18) 0.0095(18) -0.0145(18)
O3 0.085(4) 0.084(4) 0.054(3) 0.006(3) 0.012(3) 0.006(2)
O4 0.051(2) 0.075(3) 0.078(3) 0.007(2) 0.011(2) -0.023(3)
O5 0.046(2) 0.084(3) 0.080(3) 0.004(2) 0.006(2) -0.027(3)
O6 0.050(2) 0.053(3) 0.082(3) -0.002(2) 0.023(2) -0.002(2)
O7 0.080(4) 0.060(3) 0.093(4) 0.014(3) 0.022(3) 0.005(3)
F4 0.147(7) 0.210(9) 0.247(10) 0.105(7) 0.020(7) -0.097(8)
F6 0.151(9) 0.286(15) 0.78(4) -0.066(10) 0.181(16) -0.40(2)
F5 0.87(4) 0.303(16) 0.111(6) 0.42(2) 0.203(13) 0.070(8)
C1 0.081(5) 0.062(5) 0.119(7) -0.004(4) 0.019(5) -0.042(5)
C2 0.050(3) 0.083(5) 0.068(4) -0.002(3) 0.013(3) -0.029(4)
C3 0.073(5) 0.107(7) 0.073(5) -0.015(5) 0.017(4) -0.047(5)
C4 0.096(7) 0.157(11) 0.048(4) 0.002(7) 0.014(4) -0.028(6)
C5 0.091(6) 0.126(8) 0.051(4) 0.000(6) 0.015(4) -0.017(5)
C6 0.066(4) 0.090(6) 0.049(4) 0.005(4) 0.014(3) -0.014(4)
C7 0.045(3) 0.075(4) 0.052(3) 0.005(3) 0.014(3) -0.020(3)
C8 0.159(11) 0.100(7) 0.082(6) 0.018(8) -0.000(7) 0.017(6)
C9 0.207(16) 0.063(6) 0.186(15) -0.001(9) 0.118(13) 0.015(8)
C10 0.107(6) 0.043(4) 0.081(5) 0.008(4) 0.036(5) 0.008(3)
C11 0.089(6) 0.055(4) 0.110(6) -0.010(4) 0.044(5) -0.005(4)
C12 0.063(4) 0.057(4) 0.067(4) -0.010(3) 0.018(3) -0.007(3)
C13 0.058(4) 0.069(4) 0.063(4) -0.010(3) 0.016(3) -0.010(3)
C14 0.063(4) 0.075(5) 0.082(5) -0.017(4) 0.022(4) -0.003(4)
C15 0.063(4) 0.086(6) 0.083(5) -0.018(4) 0.028(4) -0.009(4)
C16 0.082(6) 0.125(9) 0.156(10) -0.035(6) 0.061(7) -0.003(7)
C17 0.081(7) 0.161(12) 0.137(9) -0.047(8) 0.049(7) -0.011(9)
C18 0.066(6) 0.146(12) 0.153(11) -0.000(7) 0.046(7) 0.012(9)
C19 0.071(6) 0.122(9) 0.152(10) 0.009(6) 0.047(6) 0.011(7)
C20 0.061(5) 0.102(7) 0.094(6) -0.008(4) 0.025(4) -0.002(5)
C21 0.078(6) 0.087(6) 0.160(9) 0.007(5) 0.044(6) 0.032(6)
C22 0.066(5) 0.071(5) 0.119(7) -0.006(4) 0.039(5) 0.005(5)
C23 0.071(5) 0.098(7) 0.126(8) 0.030(5) 0.018(5) -0.043(6)
C24 0.056(4) 0.067(4) 0.076(4) 0.017(3) 0.018(3) -0.007(4)
C25 0.041(3) 0.085(5) 0.110(6) 0.017(4) 0.006(4) -0.019(5)
C26 0.044(3) 0.081(5) 0.077(5) 0.002(3) 0.004(3) -0.011(4)
C27 0.056(4) 0.103(7) 0.100(6) -0.003(4) -0.016(4) -0.018(6)
C28 0.070(6) 0.159(12) 0.171(11) 0.012(7) -0.021(7) -0.058(9)
C29 0.044(5) 0.200(15) 0.164(12) -0.027(7) -0.034(6) 0.032(10)
C30 0.148(14) 0.36(3) 0.30(2) -0.067(14) 0.045(14) -0.183(15)
C31 0.270(17) 0.33(2) 0.29(2) -0.128(13) 0.037(13) -0.166(13)
C32 0.209(11) 0.240(17) 0.211(16) -0.123(12) 0.013(11) -0.069(10)
C33 0.177(10) 0.207(15) 0.153(12) -0.094(10) -0.045(8) 0.031(8)
C34 0.184(11) 0.191(13) 0.119(10) -0.076(10) -0.036(8) 0.008(8)
C35 0.166(10) 0.179(12) 0.117(9) -0.070(11) -0.047(8) 0.011(9)
C36 0.094(7) 0.098(7) 0.109(7) -0.021(6) -0.022(6) -0.016(6)
F1 0.240(10) 0.075(4) 0.262(10) 0.055(5) 0.121(9) 0.028(5)
F2 0.60(3) 0.178(11) 0.209(11) 0.200(17) 0.183(16) 0.130(10)
F3 0.191(10) 0.062(5) 0.75(4) -0.001(6) 0.054(15) 0.075(11)

loop_
_atom_type_symbol
_atom_type_scat_dispersion_real
_atom_type_scat_dispersion_imag
_atom_type_scat_Cromer_Mann_a1
_atom_type_scat_Cromer_Mann_a2
_atom_type_scat_Cromer_Mann_a3
_atom_type_scat_Cromer_Mann_a4
_atom_type_scat_Cromer_Mann_b1
_atom_type_scat_Cromer_Mann_b2
_atom_type_scat_Cromer_Mann_b3
_atom_type_scat_Cromer_Mann_b4
_atom_type_scat_Cromer_Mann_c
_atom_type_scat_source
_atom_type_scat_dispersion_source
H 0.00000 0.00000 0.49300 0.32291 0.14019 0.04081 10.51090 26.12570 3.14236 57.79970 0.0030380000826 'International Tables Volume C Table 6.1.1.4 (pp. 500-502)' 'Henke, Gullikson and Davis, At. Data and Nucl. Data Tables, 1993, 54, 2'
C 0.00347 0.00161 2.31000 1.02000 1.58860 0.86500 20.84390 10.20750 0.56870 51.65120 0.215599998832 'International Tables Volume C Table 6.1.1.4 (pp. 500-502)' 'Henke, Gullikson and Davis, At. Data and Nucl. Data Tables, 1993, 54, 2'
Dy -0.09334 4.42894 26.50700 17.63830 14.55960 2.96577 2.18020 0.20217 12.18990 111.87400 4.29727983475 'International Tables Volume C Table 6.1.1.4 (pp. 500-502)' 'Henke, Gullikson and Davis, At. Data and Nucl. Data Tables, 1993, 54, 2'
O 0.01158 0.00611 3.04850 2.28680 1.54630 0.86700 13.27710 5.70110 0.32390 32.90890 0.250800013542 'International Tables Volume C Table 6.1.1.4 (pp. 500-502)' 'Henke, Gullikson and Davis, At. Data and Nucl. Data Tables, 1993, 54, 2'
F 0.01794 0.01033 3.53920 2.64120 1.51700 1.02430 10.28250 4.29440 0.26150 26.14760 0.277599990368 'International Tables Volume C Table 6.1.1.4 (pp. 500-502)' 'Henke, Gullikson and Davis, At. Data and Nucl. Data Tables, 1993, 54, 2'

loop_
_geom_angle_atom_site_label_1
_geom_angle_atom_site_label_2
_geom_angle_atom_site_label_3
_geom_angle
_geom_angle_site_symmetry_1
_geom_angle_site_symmetry_3
O2 Dy1 O1 65.05(16) 3_666 3_666
O2 Dy1 O1 127.91(15) . 3_666
O3 Dy1 O1 150.35(18) . 3_666
O3 Dy1 O2 132.28(16) . 3_666
O3 Dy1 O2 65.43(16) . .
O4 Dy1 O1 67.90(15) . 3_666
O4 Dy1 O2 137.29(16) . .
O4 Dy1 O2 95.90(16) . 3_666
O4 Dy1 O3 123.22(18) . .
O5 Dy1 O1 136.46(15) . 3_666
O5 Dy1 O2 106.67(18) . 3_666
O5 Dy1 O2 76.87(16) . .
O5 Dy1 O3 68.05(18) . .
O5 Dy1 O4 70.88(16) . .
O6 Dy1 O1 78.61(16) . 3_666
O6 Dy1 O2 87.94(15) . 3_666
O6 Dy1 O2 80.05(14) . .
O6 Dy1 O3 78.46(18) . .
O6 Dy1 O4 140.58(16) . .
O6 Dy1 O5 144.92(17) . .
O7 Dy1 O1 79.09(18) . 3_666
O7 Dy1 O2 137.03(18) . .
O7 Dy1 O2 142.29(18) . 3_666
O7 Dy1 O3 76.49(19) . .
O7 Dy1 O4 80.29(19) . .
O7 Dy1 O5 107.3(2) . .
O7 Dy1 O6 73.31(17) . .
C1 O1 Dy1 123.3(5) . 3_666
C2 O1 Dy1 114.6(4) . 3_666
C2 O1 C1 117.8(6) . .
C7 O2 Dy1 125.0(4) . 3_666
C7 O2 Dy1 120.4(4) . .
C6 O3 Dy1 113.0(4) . .
C8 O3 Dy1 122.5(6) . .
C8 O3 C6 115.8(7) . .
C24 O4 Dy1 134.6(5) . .
C26 O5 Dy1 140.6(5) . .
C12 O6 Dy1 138.1(4) . .
C10 O7 Dy1 133.2(5) . .
C23 F6 F5 43.1(10) . .
C23 F5 F6 43.6(8) . .
H1a C1 O1 109.5 . .
H1b C1 O1 109.5 . .
H1b C1 H1a 109.5 . .
H1c C1 O1 109.5 . .
H1c C1 H1a 109.5 . .
H1c C1 H1b 109.5 . .
C3 C2 O1 125.4(8) . .
C7 C2 O1 114.4(6) . .
C7 C2 C3 120.1(8) . .
H3 C3 C2 120.4(6) . .
C4 C3 C2 119.1(9) . .
C4 C3 H3 120.4(5) . .
H4 C4 C3 119.4(5) . .
C5 C4 C3 121.2(8) . .
C5 C4 H4 119.4(5) . .
H5 C5 C4 120.4(5) . .
C6 C5 C4 119.2(9) . .
C6 C5 H5 120.4(6) . .
C5 C6 O3 124.1(8) . .
C7 C6 O3 114.6(6) . .
C7 C6 C5 121.3(8) . .
C2 C7 O2 120.4(7) . .
C6 C7 O2 120.7(6) . .
C6 C7 C2 118.9(6) . .
H8a C8 O3 109.5 . .
H8b C8 O3 109.5 . .
H8b C8 H8a 109.5 . .
H8c C8 O3 109.5 . .
H8c C8 H8a 109.5 . .
H8c C8 H8b 109.5 . .
F1 C9 C10 116.3(10) . .
F2 C9 C10 116.8(14) . .
F2 C9 F1 105.8(19) . .
F3 C9 C10 110.6(15) . .
F3 C9 F1 105.9(16) . .
F3 C9 F2 99.7(15) . .
C9 C10 O7 110.6(9) . .
C11 C10 O7 128.6(7) . .
C11 C10 C9 120.7(9) . .
H11 C11 C10 118.3(5) . .
C12 C11 C10 123.4(7) . .
C12 C11 H11 118.3(5) . .
C11 C12 O6 122.8(7) . .
C13 C12 O6 115.8(6) . .
C13 C12 C11 121.4(7) . .
C14 C13 C12 121.4(7) . .
C22 C13 C12 119.0(6) . .
C22 C13 C14 119.6(7) . .
H14 C14 C13 119.8(5) . .
C15 C14 C13 120.3(8) . .
C15 C14 H14 119.8(5) . .
C16 C15 C14 121.5(9) . .
C20 C15 C14 120.5(7) . .
C20 C15 C16 117.9(8) . .
H16 C16 C15 120.8(6) . .
C17 C16 C15 118.3(11) . .
C17 C16 H16 120.8(7) . .
H17 C17 C16 118.9(7) . .
C18 C17 C16 122.2(10) . .
C18 C17 H17 118.9(6) . .
H18 C18 C17 119.6(6) . .
C19 C18 C17 120.7(10) . .
C19 C18 H18 119.6(7) . .
H19 C19 C18 119.4(7) . .
C20 C19 C18 121.2(11) . .
C20 C19 H19 119.4(6) . .
C19 C20 C15 119.3(8) . .
C21 C20 C15 118.3(8) . .
C21 C20 C19 122.3(10) . .
H21 C21 C20 119.4(6) . .
C22 C21 C20 121.3(9) . .
C22 C21 H21 119.4(5) . .
C21 C22 C13 119.9(8) . .
H22 C22 C13 120.0(4) . .
H22 C22 C21 120.0(5) . .
F6 C23 F4 102.5(13) . .
F5 C23 F4 105.4(13) . .
F5 C23 F6 93.3(15) . .
C24 C23 F4 119.5(9) . .
C24 C23 F6 115.9(11) . .
C24 C23 F5 116.3(10) . .
C23 C24 O4 114.5(7) . .
C25 C24 O4 128.4(7) . .
C25 C24 C23 117.1(7) . .
H25 C25 C24 118.6(4) . .
C26 C25 C24 122.7(6) . .
C26 C25 H25 118.6(4) . .
C25 C26 O5 121.5(7) . .
C27 C26 O5 116.7(7) . .
C27 C26 C25 121.8(7) . .
C28 C27 C26 126.0(8) . .
C36 C27 C26 119.8(7) . .
C36 C27 C28 114.2(9) . .
H28 C28 C27 119.7(6) . .
C29 C28 C27 120.7(9) . .
C29 C28 H28 119.7(6) . .
C30 C29 C28 118.7 . .
C34 C29 C28 121.2 . .
C34 C29 C30 120.0 . .
H30 C30 C29 120.0(4) . .
C31 C30 C29 120.003421083(14) . .
C31 C30 H30 120.0(4) . .
H31 C31 C30 120.0(4) . .
C32 C31 C30 120.0 . .
C32 C31 H31 120.0(4) . .
H32 C32 C31 120.0(4) . .
C33 C32 C31 120.0 . .
C33 C32 H32 120.0(4) . .
H33 C33 C32 120.0(4) . .
C34 C33 C32 120.0 . .
C34 C33 H33 120.0(4) . .
C33 C34 C29 120.0 . .
C35 C34 C29 118.7(9) . .
C35 C34 C33 121.2(9) . .
H35 C35 C34 120.6(7) . .
C36 C35 C34 118.7(12) . .
C36 C35 H35 120.6(7) . .
C35 C36 C27 126.3(11) . .
H36 C36 C27 116.8(5) . .
H36 C36 C35 116.8(7) . .

loop_
_geom_bond_atom_site_label_1
_geom_bond_atom_site_label_2
_geom_bond_distance
_geom_bond_site_symmetry_2
Dy1 O1 2.594(4) 3_666
Dy1 O2 2.261(4) 3_666
Dy1 O2 2.316(4) .
Dy1 O3 2.584(5) .
Dy1 O4 2.317(4) .
Dy1 O5 2.331(5) .
Dy1 O6 2.322(4) .
Dy1 O7 2.295(5) .
O1 C1 1.438(8) .
O1 C2 1.379(10) .
O2 C7 1.346(7) .
O3 C6 1.387(9) .
O3 C8 1.429(11) .
O4 C24 1.254(8) .
O5 C26 1.245(8) .
O6 C12 1.252(8) .
O7 C10 1.285(10) .
F4 C23 1.217(11) .
F6 F5 1.68(2) .
F6 C23 1.163(15) .
F5 C23 1.153(13) .
C1 H1a 0.9600 .
C1 H1b 0.9600 .
C1 H1c 0.9600 .
C2 C3 1.412(10) .
C2 C7 1.373(10) .
C3 H3 0.9300 .
C3 C4 1.374(13) .
C4 H4 0.9300 .
C4 C5 1.372(13) .
C5 H5 0.9300 .
C5 C6 1.377(10) .
C6 C7 1.392(10) .
C8 H8a 0.9600 .
C8 H8b 0.9600 .
C8 H8c 0.9600 .
C9 C10 1.510(15) .
C9 F1 1.251(14) .
C9 F2 1.15(2) .
C9 F3 1.278(18) .
C10 C11 1.355(11) .
C11 H11 0.9300 .
C11 C12 1.397(10) .
C12 C13 1.504(10) .
C13 C14 1.380(10) .
C13 C22 1.387(11) .
C14 H14 0.9300 .
C14 C15 1.392(11) .
C15 C16 1.440(11) .
C15 C20 1.384(13) .
C16 H16 0.9300 .
C16 C17 1.379(15) .
C17 H17 0.9300 .
C17 C18 1.351(15) .
C18 H18 0.9300 .
C18 C19 1.311(14) .
C19 H19 0.9300 .
C19 C20 1.425(12) .
C20 C21 1.397(12) .
C21 H21 0.9300 .
C21 C22 1.376(11) .
C22 H22 0.9300 .
C23 C24 1.495(10) .
C24 C25 1.365(10) .
C25 H25 0.9300 .
C25 C26 1.392(11) .
C26 C27 1.509(10) .
C27 C28 1.370(8) .
C27 C36 1.357(8) .
C28 H28 0.9300 .
C28 C29 1.415(8) .
C29 C30 1.362(4) .
C29 C34 1.363(4) .
C30 H30 0.9300 .
C30 C31 1.362(4) .
C31 H31 0.9300 .
C31 C32 1.362(4) .
C32 H32 0.9300 .
C32 C33 1.362(4) .
C33 H33 0.9300 .
C33 C34 1.362(4) .
C34 C35 1.332(9) .
C35 H35 0.9300 .
C35 C36 1.376(8) .
C36 H36 0.9300 .

loop_
_restr_distance_atom_site_label_1
_restr_distance_atom_site_label_2
_restr_distance_site_symmetry_2
_restr_distance_target
_restr_distance_target_weight_param
_restr_distance_diff
C27 C28 1 1.3500 0.0100 -0.0200
C27 C36 1 1.3500 0.0100 -0.0068
C28 C29 1 1.3500 0.0100 -0.0650
C29 C30 1 1.3500 0.0100 -0.0124
C30 C31 1 1.3500 0.0100 -0.0123
C31 C32 1 1.3500 0.0100 -0.0125
C32 C33 1 1.3500 0.0100 -0.0123
C33 C34 1 1.3500 0.0100 -0.0124
C34 C35 1 1.3500 0.0100 0.0179
C35 C36 1 1.3500 0.0100 -0.0263

loop_
_restr_u_rigid_atom_site_label_1
_restr_u_rigid_atom_site_label_2
_restr_u_rigid_target_weight_param
_restr_u_rigid_u_parallel
_restr_u_rigid_diff
C30 C31 0.0100 0.1083 0.0084
C30 C32 0.0100 0.1490 -0.0086
C31 C32 0.0100 0.2635 -0.0095
C31 C33 0.0100 0.3421 -0.0077
C32 C33 0.0100 0.2381 0.0114
C32 C34 0.0100 0.1240 0.0098
C33 C34 0.0100 0.0883 0.0104
C33 C35 0.0100 0.1015 0.0040
C34 C35 0.0100 0.2181 0.0165

loop_
_restr_u_similar_atom_site_label_1
_restr_u_similar_atom_site_label_2
_restr_u_similar_weight_param
C30 C31 0.0400
C31 C32 0.0400
C32 C33 0.0400
C33 C34 0.0400
C34 C35 0.0400
